data_4311440
loop_
_publ_author_name
'Yuji Mikata'
'Yuko Sugai'
'Shigenobu Yano'

_publ_contact_author_email mikata@cc.nara-wu.ac.jp
_publ_contact_author_fax +81-742-20-3095
_publ_contact_author_name 'Yuji Mikata'
_publ_contact_author_phone +81-742-20-3095
_publ_section_title
;
 Control of Oxygen Atom Chirality and Chelate Ring Conformation by
 Protected/Free Sugar Hydroxyl Groups in Glucose-Pendant
 Dipicolylamine-Copper(II) Complexes
;
_journal_name_full 'Inorganic Chemistry'
_journal_page_first 4778
_journal_page_last 4780
_journal_paper_doi 10.1021/ic0496323
_journal_volume 43
_journal_year 2004
_chemical_formula_moiety 'C22 H34 Cu N5 O12 '
_chemical_formula_sum 'C22 H34 Cu N5 O12'
_chemical_formula_weight 624.08
_space_group_IT_number 4
_symmetry_cell_setting monoclinic
_symmetry_Int_Tables_number 4
_symmetry_space_group_name_Hall 'P 2yb'
_symmetry_space_group_name_H-M 'P 1 21 1'
_audit_creation_date 2003-08-08
_audit_creation_method 'by CrystalStructure v3.00'
_cell_angle_alpha 90
_cell_angle_beta 104.383(4)
_cell_angle_gamma 90
_cell_formula_units_Z 2
_cell_length_a 8.7208(7)
_cell_length_b 16.3103(11)
_cell_length_c 9.8981(8)
_cell_measurement_reflns_used 5021
_cell_measurement_temperature 173.1
_cell_measurement_theta_max 27.5
_cell_measurement_theta_min 3.5
_cell_volume 1363.77(18)
_computing_cell_refinement CrystalClear
_computing_data_collection CrystalClear
_computing_data_reduction CrystalStructure
_computing_publication_material 'CrystalStructure Ver. 3.00'
_computing_structure_refinement CRYSTALS
_computing_structure_solution SIR92
_diffrn_detector_area_resol_mean 14.62
_diffrn_measured_fraction_theta_full 0.9867
_diffrn_measured_fraction_theta_max 0.9867
_diffrn_measurement_device_type 'Rigaku Mercury'
_diffrn_measurement_method omega
_diffrn_radiation_type 'Mo Kalpha'
_diffrn_radiation_wavelength 0.7107
_diffrn_reflns_av_R_equivalents 0.042
_diffrn_reflns_limit_h_max 11
_diffrn_reflns_limit_h_min -11
_diffrn_reflns_limit_k_max 21
_diffrn_reflns_limit_k_min -21
_diffrn_reflns_limit_l_max 12
_diffrn_reflns_limit_l_min -12
_diffrn_reflns_number 10547
_diffrn_reflns_theta_full 27.48
_diffrn_reflns_theta_max 27.48
_exptl_absorpt_coefficient_mu 0.871
_exptl_absorpt_correction_T_max 0.917
_exptl_absorpt_correction_T_min 0.748
_exptl_absorpt_correction_type none
_exptl_crystal_colour blue
_exptl_crystal_density_diffrn 1.520
_exptl_crystal_density_method 'not measured'
_exptl_crystal_description prism
_exptl_crystal_F_000 652.00
_exptl_crystal_size_max 0.50
_exptl_crystal_size_mid 0.20
_exptl_crystal_size_min 0.10
_refine_diff_density_max 0.65
_refine_diff_density_min -0.47
_refine_ls_extinction_method none
_refine_ls_goodness_of_fit_ref 0.947
_refine_ls_hydrogen_treatment refall
_refine_ls_number_parameters 394
_refine_ls_number_reflns 3188
_refine_ls_R_factor_gt 0.0330
_refine_ls_shift/su_max 0.0000
_refine_ls_structure_factor_coef Fsqd
_refine_ls_weighting_details 'w = 1/[0.0001Fo^2^ + 3.0000sigma^2^(Fo) + 0.5000]/(4Fo^2^)'
_refine_ls_weighting_scheme calc
_refine_ls_wR_factor_ref 0.0860
_reflns_number_gt 3076
_reflns_number_total 2998
_reflns_threshold_expression F^2^>2.0sigma(F^2^)
_cod_data_source_file ic0496323si20040319_012731.cif
_cod_data_source_block '__GlcDPA-Cu'
_cod_original_cell_volume 1363.8(2)
_cod_original_formula_sum 'C22 H34 Cu N5 O12 '
_cod_database_code 4311440

loop_
_symmetry_equiv_pos_as_xyz
x,y,z
-x,y+1/2,-z

loop_
_atom_site_label
_atom_site_type_symbol
_atom_site_fract_x
_atom_site_fract_y
_atom_site_fract_z
_atom_site_U_iso_or_equiv
_atom_site_adp_type
_atom_site_occupancy
_atom_site_symmetry_multiplicity
_atom_site_calc_flag
_atom_site_refinement_flags
_atom_site_disorder_assembly
_atom_site_disorder_group
Cu1 Cu 0.84147(4) 0.16038(4) 0.97678(3) 0.01880(9) Uani 1.00 1 d . . .
O1 O 0.9676(3) 0.2957(2) 1.0741(3) 0.0245(6) Uani 1.00 1 d . . .
O2 O 0.9397(4) 0.2382(2) 1.3464(3) 0.0366(8) Uani 1.00 1 d . . .
O3 O 1.2307(4) 0.2555(2) 1.5553(3) 0.0469(9) Uani 1.00 1 d . . .
O4 O 1.3615(4) 0.4157(2) 1.5518(3) 0.0382(8) Uani 1.00 1 d . . .
O5 O 1.1619(3) 0.3818(2) 1.1839(2) 0.0216(6) Uani 1.00 1 d . . .
O6 O 1.3006(3) 0.5377(2) 1.1598(3) 0.0330(7) Uani 1.00 1 d . . .
O7 O 0.8807(3) 0.1137(2) 1.1598(3) 0.0239(6) Uani 1.00 1 d . . .
O8 O 0.8318(4) -0.0166(2) 1.0997(3) 0.0443(9) Uani 1.00 1 d . . .
O10 O 1.4932(9) 0.1843(3) 1.4159(6) 0.114(2) Uani 1.00 1 d . . .
O11 O 1.4460(7) 0.0738(3) 1.3011(5) 0.090(2) Uani 1.00 1 d . . .
O9 O 1.3392(6) 0.0951(4) 1.4691(6) 0.094(2) Uani 1.00 1 d . . .
O12 O 1.3184(4) -0.0731(3) 1.4360(5) 0.0539(11) Uani 1.00 1 d . . .
N1 N 0.8157(3) 0.2279(2) 0.7987(3) 0.0206(7) Uani 1.00 1 d . . .
N2 N 0.6360(3) 0.2126(2) 0.9817(3) 0.0207(7) Uani 1.00 1 d . . .
N3 N 1.0341(3) 0.1208(2) 0.9256(3) 0.0235(7) Uani 1.00 1 d . . .
N4 N 0.8700(4) 0.0378(2) 1.1882(4) 0.0366(9) Uani 1.00 1 d . . .
N5 N 1.4272(6) 0.1173(3) 1.3936(5) 0.0513(13) Uani 1.00 1 d . . .
C1 C 1.0272(4) 0.3376(2) 1.2001(3) 0.0218(8) Uani 1.00 1 d . . .
C2 C 1.0757(4) 0.2749(2) 1.3168(3) 0.0234(8) Uani 1.00 1 d . . .
C3 C 1.1698(5) 0.3151(3) 1.4506(4) 0.0302(9) Uani 1.00 1 d . . .
C4 C 1.3002(5) 0.3705(3) 1.4274(4) 0.0283(9) Uani 1.00 1 d . . .
C5 C 1.2336(4) 0.4289(2) 1.3057(3) 0.0226(8) Uani 1.00 1 d . . .
C6 C 1.3624(4) 0.4804(2) 1.2682(4) 0.0271(9) Uani 1.00 1 d . . .
C7 C 0.9012(4) 0.3498(2) 0.9591(4) 0.0261(8) Uani 1.00 1 d . . .
C21 C 0.9105(7) 0.0171(3) 1.3404(5) 0.0483(13) Uani 1.00 1 d . . .
C9 C 0.6438(4) 0.2436(2) 0.7452(3) 0.0255(8) Uani 1.00 1 d . . .
C10 C 0.5674(4) 0.2551(2) 0.8657(3) 0.0221(8) Uani 1.00 1 d . . .
C11 C 0.4375(4) 0.3050(2) 0.8584(4) 0.0279(9) Uani 1.00 1 d . . .
C12 C 0.3730(4) 0.3095(3) 0.9738(4) 0.0303(9) Uani 1.00 1 d . . .
C13 C 0.4411(5) 0.2641(3) 1.0912(4) 0.0309(9) Uani 1.00 1 d . . .
C14 C 0.5733(4) 0.2159(2) 1.0925(4) 0.0245(8) Uani 1.00 1 d . . .
C15 C 0.8817(4) 0.1753(2) 0.7045(3) 0.0276(9) Uani 1.00 1 d . . .
C16 C 1.0309(4) 0.1340(2) 0.7904(4) 0.0268(9) Uani 1.00 1 d . . .
C17 C 1.1560(5) 0.1113(3) 0.7344(5) 0.0369(11) Uani 1.00 1 d . . .
C18 C 1.2873(5) 0.0761(3) 0.8228(6) 0.0463(13) Uani 1.00 1 d . . .
C19 C 1.2905(5) 0.0618(3) 0.9602(5) 0.0381(11) Uani 1.00 1 d . . .
C20 C 1.1612(4) 0.0861(2) 1.0097(4) 0.0300(9) Uani 1.00 1 d . . .
C22 C 1.2585(7) -0.1096(5) 1.5514(6) 0.071(2) Uani 1.00 1 d . . .
C8 C 0.9088(4) 0.3063(2) 0.8265(4) 0.0261(8) Uani 1.00 1 d . . .
H1 H 0.9501(4) 0.3787(2) 1.2252(3) 0.0259(13) Uiso 1.00 1 c . . .
H2 H 1.1484(4) 0.2233(2) 1.2877(3) 0.0282(13) Uiso 1.00 1 c . . .
H3 H 1.1035(5) 0.3533(3) 1.4958(4) 0.036(1) Uiso 1.00 1 c . . .
H4 H 1.3892(5) 0.3378(3) 1.4057(4) 0.033(1) Uiso 1.00 1 c . . .
H5 H 1.1512(4) 0.4745(2) 1.3118(3) 0.0267(13) Uiso 1.00 1 c . . .
H6 H 1.4059(4) 0.5086(2) 1.3626(4) 0.0312(13) Uiso 1.00 1 c . . .
H7 H 1.4519(4) 0.4446(2) 1.2246(4) 0.0313(13) Uiso 1.00 1 c . . .
H8 H 0.7796(4) 0.3721(2) 0.9526(4) 0.0295(13) Uiso 1.00 1 c . . .
H9 H 0.9456(4) 0.4021(2) 0.9626(4) 0.0293(13) Uiso 1.00 1 c . . .
H10 H 0.8731(4) 0.3418(2) 0.7478(4) 0.0304(13) Uiso 1.00 1 c . . .
H11 H 1.0151(4) 0.2968(2) 0.8158(4) 0.0303(13) Uiso 1.00 1 c . . .
H12 H 0.5862(4) 0.1971(2) 0.6892(3) 0.0290(13) Uiso 1.00 1 c . . .
H13 H 0.6222(4) 0.2961(2) 0.6792(3) 0.0291(13) Uiso 1.00 1 c . . .
H14 H 0.3827(4) 0.3360(2) 0.7754(4) 0.0316(13) Uiso 1.00 1 c . . .
H15 H 0.2733(4) 0.3498(3) 0.9770(4) 0.035(1) Uiso 1.00 1 c . . .
H16 H 0.3908(5) 0.2606(3) 1.1733(4) 0.038(1) Uiso 1.00 1 c . . .
H17 H 0.6096(4) 0.1795(2) 1.1585(4) 0.0298(13) Uiso 1.00 1 c . . .
H18 H 0.9152(4) 0.2110(2) 0.6275(3) 0.034(1) Uiso 1.00 1 c . . .
H19 H 0.8042(4) 0.1190(2) 0.6565(3) 0.034(1) Uiso 1.00 1 c . . .
H20 H 1.1411(5) 0.1235(3) 0.6345(5) 0.048(2) Uiso 1.00 1 c . . .
H21 H 1.3629(5) 0.0567(3) 0.7811(6) 0.060(2) Uiso 1.00 1 c . . .
H22 H 1.3953(5) 0.0405(3) 1.0187(5) 0.046(2) Uiso 1.00 1 c . . .
H23 H 1.1444(4) 0.0725(2) 1.0977(4) 0.036(1) Uiso 1.00 1 c . . .
H24 H 0.9038(4) 0.1916(2) 1.2870(3) 0.0459(13) Uiso 1.00 1 c . . .
H25 H 1.2851(4) 0.2214(2) 1.5020(3) 0.054(1) Uiso 1.00 1 c . . .
H26 H 1.4702(4) 0.4203(2) 1.5579(3) 0.0442(13) Uiso 1.00 1 c . . .
H27 H 1.2534(3) 0.5150(2) 1.0722(3) 0.0382(12) Uiso 1.00 1 c . . .
H31 H 1.1757(7) -0.0763(5) 1.5680(6) 0.084(3) Uiso 1.00 1 c . . .
H32 H 1.2191(7) -0.1632(5) 1.5257(6) 0.084(3) Uiso 1.00 1 c . . .
H33 H 1.3419(7) -0.1125(5) 1.6338(6) 0.084(3) Uiso 1.00 1 c . . .
H28 H 0.8397(7) 0.0456(3) 1.3829(5) 0.056(2) Uiso 1.00 1 c . . .
H29 H 0.9002(7) -0.0402(3) 1.3524(5) 0.056(2) Uiso 1.00 1 c . . .
H30 H 1.0160(7) 0.0335(3) 1.3827(5) 0.056(2) Uiso 1.00 1 c . . .

loop_
_atom_site_aniso_label
_atom_site_aniso_U_11
_atom_site_aniso_U_22
_atom_site_aniso_U_33
_atom_site_aniso_U_12
_atom_site_aniso_U_13
_atom_site_aniso_U_23
Cu1 0.0198(2) 0.0194(2) 0.0176(2) 0.0024(2) 0.00542(12) 0.0024(2)
O1 0.0296(12) 0.0182(11) 0.0209(12) -0.0053(10) -0.0029(9) -0.0022(9)
O2 0.046(2) 0.036(2) 0.033(1) -0.0225(13) 0.0183(12) -0.0095(12)
O3 0.076(2) 0.040(2) 0.0199(13) -0.015(2) 0.003(1) 0.0059(13)
O4 0.041(2) 0.046(2) 0.0233(13) -0.015(1) 0.0002(11) -0.0098(12)
O5 0.0220(11) 0.0227(12) 0.0190(11) -0.0060(9) 0.0029(9) -0.0029(9)
O6 0.037(1) 0.0228(13) 0.035(1) -0.0035(11) 0.0018(11) 0.0072(11)
O7 0.0320(13) 0.0187(12) 0.0196(12) 0.0006(10) 0.0039(10) 0.0017(9)
O8 0.075(2) 0.023(1) 0.032(2) -0.007(2) 0.010(2) -0.0059(12)
O10 0.201(7) 0.063(4) 0.060(3) -0.035(4) -0.003(4) 0.008(2)
O11 0.141(5) 0.075(3) 0.057(3) 0.010(3) 0.033(3) 0.002(3)
O9 0.107(4) 0.068(3) 0.136(5) 0.027(3) 0.084(4) 0.017(3)
O12 0.040(2) 0.051(2) 0.069(2) -0.006(2) 0.009(2) -0.009(2)
N1 0.0227(13) 0.021(1) 0.0185(13) -0.0028(11) 0.0049(10) 0.0007(11)
N2 0.0206(13) 0.021(1) 0.0211(13) -0.0007(11) 0.0051(10) -0.0021(11)
N3 0.0207(13) 0.023(1) 0.027(2) -0.0013(12) 0.0075(11) 0.0018(12)
N4 0.039(2) 0.032(2) 0.038(2) -0.001(2) 0.009(2) 0.004(2)
N5 0.068(3) 0.044(3) 0.034(2) 0.013(2) -0.003(2) 0.008(2)
C1 0.022(2) 0.024(2) 0.020(2) -0.0050(13) 0.0037(12) -0.0058(13)
C2 0.028(2) 0.023(2) 0.019(2) -0.008(1) 0.0062(13) -0.0028(13)
C3 0.042(2) 0.030(2) 0.017(2) -0.010(2) 0.005(1) -0.001(1)
C4 0.027(2) 0.035(2) 0.020(2) -0.009(2) 0.0011(13) -0.003(2)
C5 0.022(2) 0.022(2) 0.022(2) -0.0061(13) 0.0030(12) -0.0046(13)
C6 0.023(2) 0.025(2) 0.030(2) -0.006(1) 0.000(1) 0.005(2)
C7 0.030(2) 0.018(2) 0.026(2) -0.0029(13) -0.002(1) 0.0010(13)
C21 0.066(3) 0.040(3) 0.033(2) -0.008(2) 0.003(2) 0.013(2)
C9 0.025(2) 0.030(2) 0.018(2) 0.001(1) -0.0025(12) 0.0013(13)
C10 0.020(2) 0.023(2) 0.020(2) -0.0005(13) -0.0007(12) -0.0013(13)
C11 0.023(2) 0.030(2) 0.026(2) 0.002(1) -0.0032(13) -0.000(2)
C12 0.022(2) 0.031(2) 0.036(2) 0.007(2) 0.003(1) -0.007(2)
C13 0.029(2) 0.033(2) 0.032(2) 0.005(2) 0.010(1) -0.001(2)
C14 0.026(2) 0.026(2) 0.023(2) 0.000(1) 0.0081(13) -0.0013(13)
C15 0.036(2) 0.029(2) 0.020(1) 0.000(2) 0.0124(13) 0.001(1)
C16 0.031(2) 0.024(2) 0.029(2) -0.0013(13) 0.014(2) -0.0012(13)
C17 0.039(2) 0.034(2) 0.047(2) -0.003(2) 0.027(2) -0.005(2)
C18 0.037(2) 0.034(2) 0.078(3) 0.002(2) 0.035(2) -0.007(2)
C19 0.023(2) 0.033(2) 0.059(3) 0.004(2) 0.012(2) -0.001(2)
C20 0.025(2) 0.024(2) 0.042(2) 0.001(1) 0.008(2) 0.001(2)
C22 0.052(3) 0.103(6) 0.054(3) -0.026(3) 0.005(3) 0.003(3)
C8 0.030(2) 0.023(2) 0.024(2) -0.007(1) 0.0023(13) 0.0043(13)

loop_
_atom_type_symbol
_atom_type_description
_atom_type_scat_dispersion_real
_atom_type_scat_dispersion_imag
_atom_type_scat_source
C C 0.006 0.003
;
International Tables for Crystallography
(1992, Vol. C, Tables 4.2.6.8 and 6.1.1.4)
;
H H 0.000 0.000
;
International Tables for Crystallography
(1992, Vol. C, Table 6.1.1.4)
;
Cu Cu 0.284 1.430
;
International Tables for Crystallography
(1992, Vol. C, Tables 4.2.6.8 and 6.1.1.4)
;
N N 0.011 0.006
;
International Tables for Crystallography
(1992, Vol. C, Tables 4.2.6.8 and 6.1.1.4)
;
O O 0.017 0.010
;
International Tables for Crystallography
(1992, Vol. C, Tables 4.2.6.8 and 6.1.1.4)
;

loop_
_geom_angle_atom_site_label_1
_geom_angle_site_symmetry_1
_geom_angle_atom_site_label_2
_geom_angle_site_symmetry_2
_geom_angle_atom_site_label_3
_geom_angle_site_symmetry_3
_geom_angle
_geom_angle_publ_flag
O1 . Cu1 . O7 . 91.63(9) yes
O1 . Cu1 . N1 . 78.7(1) yes
O7 . Cu1 . N1 . 170.27(11) yes
O1 . Cu1 . N2 . 85.8(1) yes
O7 . Cu1 . N2 . 95.57(12) yes
N1 . Cu1 . N2 . 83.34(12) yes
O1 . Cu1 . N3 . 93.73(11) yes
O7 . Cu1 . N3 . 98.56(12) yes
N1 . Cu1 . N3 . 82.72(12) yes
N2 . Cu1 . N3 . 165.87(12) yes
Cu1 . O1 . C1 . 142.0(2) yes
Cu1 . O1 . C7 . 100.43(18) yes
C1 . O1 . C7 . 113.0(3) yes
C2 . O2 . H24 . 111.5(4) no
C3 . O3 . H25 . 98.0(4) no
C4 . O4 . H26 . 104.8(4) no
C1 . O5 . C5 . 112.2(2) yes
C6 . O6 . H27 . 115.6(4) no
Cu1 . O7 . N4 . 126.0(2) yes
Cu1 . N1 . C9 . 106.6(2) yes
Cu1 . N1 . C15 . 104.7(2) yes
C9 . N1 . C15 . 113.0(3) yes
Cu1 . N1 . C8 . 111.3(2) yes
C9 . N1 . C8 . 111.8(3) yes
C15 . N1 . C8 . 109.3(3) yes
Cu1 . N2 . C10 . 114.2(2) yes
Cu1 . N2 . C14 . 126.0(2) yes
C10 . N2 . C14 . 119.4(3) yes
Cu1 . N3 . C16 . 113.1(2) yes
Cu1 . N3 . C20 . 127.2(3) yes
C16 . N3 . C20 . 119.7(3) yes
O7 . N4 . O8 . 124.2(3) yes
O7 . N4 . C21 . 115.3(4) yes
O8 . N4 . C21 . 120.5(4) yes
O10 . N5 . O11 . 121.1(7) yes
O10 . N5 . O9 . 118.6(6) yes
O11 . N5 . O9 . 120.3(6) yes
O1 . C1 . O5 . 106.3(3) yes
O1 . C1 . C2 . 108.6(3) yes
O5 . C1 . C2 . 110.1(3) yes
O1 . C1 . H1 . 114.5(4) no
O5 . C1 . H1 . 107.8(4) no
C2 . C1 . H1 . 109.4(4) no
O2 . C2 . C1 . 110.5(3) yes
O2 . C2 . C3 . 107.4(3) yes
C1 . C2 . C3 . 111.0(3) yes
O2 . C2 . H2 . 106.7(4) no
C1 . C2 . H2 . 112.0(4) no
C3 . C2 . H2 . 109.1(4) no
O3 . C3 . C2 . 111.2(3) yes
O3 . C3 . C4 . 111.1(3) yes
C2 . C3 . C4 . 112.8(3) yes
O3 . C3 . H3 . 104.2(4) no
C2 . C3 . H3 . 113.6(4) no
C4 . C3 . H3 . 103.3(4) no
O4 . C4 . C3 . 108.3(3) yes
O4 . C4 . C5 . 110.2(3) yes
C3 . C4 . C5 . 109.7(3) yes
O4 . C4 . H4 . 108.4(4) no
C3 . C4 . H4 . 111.4(5) no
C5 . C4 . H4 . 108.8(4) no
O5 . C5 . C4 . 109.2(3) yes
O5 . C5 . C6 . 106.5(3) yes
C4 . C5 . C6 . 112.1(3) yes
O5 . C5 . H5 . 105.4(4) no
C4 . C5 . H5 . 122.0(4) no
C6 . C5 . H5 . 100.3(4) no
O6 . C6 . C5 . 112.5(3) yes
O6 . C6 . H6 . 112.1(4) no
C5 . C6 . H6 . 98.8(4) no
O6 . C6 . H7 . 102.6(4) no
C5 . C6 . H7 . 115.2(4) no
H6 . C6 . H7 . 116.2(5) no
O1 . C7 . C8 . 107.6(3) yes
O1 . C7 . H8 . 116.0(4) no
C8 . C7 . H8 . 110.6(4) no
O1 . C7 . H9 . 116.6(4) no
C8 . C7 . H9 . 110.7(4) no
H8 . C7 . H9 . 94.9(4) no
N4 . C21 . H28 . 108.6(6) no
N4 . C21 . H29 . 109.9(6) no
H28 . C21 . H29 . 109.5(7) no
N4 . C21 . H30 . 109.9(6) no
H28 . C21 . H30 . 109.5(7) no
H29 . C21 . H30 . 109.5(7) no
N1 . C9 . C10 . 110.1(3) yes
N1 . C9 . H12 . 113.1(4) no
C10 . C9 . H12 . 105.8(4) no
N1 . C9 . H13 . 111.5(4) no
C10 . C9 . H13 . 109.7(4) no
H12 . C9 . H13 . 106.4(4) no
N2 . C10 . C9 . 114.7(3) yes
N2 . C10 . C11 . 122.2(3) yes
C9 . C10 . C11 . 123.1(3) yes
C10 . C11 . C12 . 118.7(3) yes
C10 . C11 . H14 . 124.7(4) no
C12 . C11 . H14 . 116.5(5) no
C11 . C12 . C13 . 118.9(3) yes
C11 . C12 . H15 . 122.6(5) no
C13 . C12 . H15 . 118.4(5) no
C12 . C13 . C14 . 119.5(4) yes
C12 . C13 . H16 . 121.5(5) no
C14 . C13 . H16 . 118.8(5) no
N2 . C14 . C13 . 121.3(3) yes
N2 . C14 . H17 . 115.7(4) no
C13 . C14 . H17 . 122.1(5) no
N1 . C15 . C16 . 108.4(3) yes
N1 . C15 . H18 . 110.8(4) no
C16 . C15 . H18 . 107.2(4) no
N1 . C15 . H19 . 115.8(4) no
C16 . C15 . H19 . 101.9(4) no
H18 . C15 . H19 . 112.1(4) no
N3 . C16 . C15 . 115.3(3) yes
N3 . C16 . C17 . 121.9(4) yes
C15 . C16 . C17 . 122.8(4) yes
C16 . C17 . C18 . 117.8(4) yes
C16 . C17 . H20 . 115.2(5) no
C18 . C17 . H20 . 127.0(6) no
C17 . C18 . C19 . 120.5(4) yes
C17 . C18 . H21 . 115.7(6) no
C19 . C18 . H21 . 123.2(6) no
C18 . C19 . C20 . 118.7(4) yes
C18 . C19 . H22 . 114.7(5) no
C20 . C19 . H22 . 126.1(5) no
N3 . C20 . C19 . 121.3(4) yes
N3 . C20 . H23 . 112.3(4) no
C19 . C20 . H23 . 125.5(5) no
O12 . C22 . H31 . 109.2(7) no
O12 . C22 . H32 . 109.5(7) no
H31 . C22 . H32 . 109.5(9) no
O12 . C22 . H33 . 109.7(7) no
H31 . C22 . H33 . 109.5(9) no
H32 . C22 . H33 . 109.5(9) no
N1 . C8 . C7 . 114.9(3) yes
N1 . C8 . H10 . 108.3(4) no
C7 . C8 . H10 . 110.3(4) no
N1 . C8 . H11 . 109.3(4) no
C7 . C8 . H11 . 114.8(4) no
H10 . C8 . H11 . 97.7(4) no

loop_
_geom_bond_atom_site_label_1
_geom_bond_site_symmetry_1
_geom_bond_atom_site_label_2
_geom_bond_site_symmetry_2
_geom_bond_distance
_geom_bond_publ_flag
Cu1 . O1 . 2.546(2) yes
Cu1 . O7 . 1.916(2) yes
Cu1 . N1 . 2.043(3) yes
Cu1 . N2 . 1.995(3) yes
Cu1 . N3 . 1.979(3) yes
O1 . C1 . 1.404(4) yes
O1 . C7 . 1.443(4) yes
O2 . C2 . 1.422(4) yes
O2 . H24 . 0.964(4) no
O3 . C3 . 1.424(5) yes
O3 . H25 . 0.968(5) no
O4 . C4 . 1.421(5) yes
O4 . H26 . 0.937(4) no
O5 . C1 . 1.421(4) yes
O5 . C5 . 1.435(4) yes
O6 . C6 . 1.425(4) yes
O6 . H27 . 0.939(4) no
O7 . N4 . 1.278(4) yes
O8 . N4 . 1.233(5) yes
O10 . N5 . 1.230(7) yes
O11 . N5 . 1.201(6) yes
O9 . N5 . 1.251(7) yes
O12 . C22 . 1.494(7) yes
N1 . C9 . 1.483(4) yes
N1 . C15 . 1.484(4) yes
N1 . C8 . 1.503(4) yes
N2 . C10 . 1.348(4) yes
N2 . C14 . 1.343(4) yes
N3 . C16 . 1.349(5) yes
N3 . C20 . 1.335(5) yes
N4 . C21 . 1.498(5) yes
C1 . C2 . 1.522(5) yes
C1 . H1 . 1.023(5) no
C2 . C3 . 1.523(5) yes
C2 . H2 . 1.133(6) no
C3 . C4 . 1.514(5) yes
C3 . H3 . 1.025(6) no
C4 . C5 . 1.532(5) yes
C4 . H4 . 1.007(6) no
C5 . C6 . 1.521(5) yes
C5 . H5 . 1.047(5) no
C6 . H6 . 1.026(5) no
C6 . H7 . 1.141(7) no
C7 . C8 . 1.508(5) yes
C7 . H8 . 1.107(6) no
C7 . H9 . 0.933(5) no
C21 . H28 . 0.950(8) no
C21 . H29 . 0.950(7) no
C21 . H30 . 0.950(7) no
C9 . C10 . 1.515(5) yes
C9 . H12 . 0.998(5) no
C9 . H13 . 1.065(6) no
C10 . C11 . 1.381(5) yes
C11 . C12 . 1.395(5) yes
C11 . H14 . 0.981(5) no
C12 . C13 . 1.382(6) yes
C12 . H15 . 1.096(6) no
C13 . C14 . 1.393(5) yes
C13 . H16 . 1.017(7) no
C14 . H17 . 0.881(4) no
C15 . C16 . 1.524(5) yes
C15 . H18 . 1.057(6) no
C15 . H19 . 1.168(6) no
C16 . C17 . 1.390(5) yes
C17 . C18 . 1.382(7) yes
C17 . H20 . 0.985(7) no
C18 . C19 . 1.373(7) yes
C18 . H21 . 0.917(7) no
C19 . C20 . 1.394(5) yes
C19 . H22 . 1.014(6) no
C20 . H23 . 0.945(6) no
C22 . H31 . 0.950(10) no
C22 . H32 . 0.950(10) no
C22 . H33 . 0.950(7) no
C8 . H10 . 0.958(5) no
C8 . H11 . 0.971(5) no

loop_
_geom_torsion_atom_site_label_1
_geom_torsion_site_symmetry_1
_geom_torsion_atom_site_label_2
_geom_torsion_site_symmetry_2
_geom_torsion_atom_site_label_3
_geom_torsion_site_symmetry_3
_geom_torsion_atom_site_label_4
_geom_torsion_site_symmetry_4
_geom_torsion
_geom_torsion_publ_flag
N1 . Cu1 . O7 . N4 . -169.9(18) yes
N2 . Cu1 . O7 . N4 . 107.0(5) yes
N3 . Cu1 . O7 . N4 . -73.0(5) yes
O7 . Cu1 . N1 . C9 . -108.6(20) yes
O7 . Cu1 . N1 . C15 . 131.4(19) yes
O7 . Cu1 . N1 . C8 . 13.5(22) yes
N2 . Cu1 . N1 . C9 . -24.5(4) yes
N2 . Cu1 . N1 . C15 . -144.5(4) yes
N2 . Cu1 . N1 . C8 . 97.6(4) yes
N3 . Cu1 . N1 . C9 . 153.1(4) yes
N3 . Cu1 . N1 . C15 . 33.2(4) yes
N3 . Cu1 . N1 . C8 . -84.8(4) yes
O7 . Cu1 . N2 . C10 . 179.0(4) yes
O7 . Cu1 . N2 . C14 . 6.6(6) yes
N1 . Cu1 . N2 . C10 . 8.7(5) yes
N1 . Cu1 . N2 . C14 . -163.6(5) yes
N3 . Cu1 . N2 . C10 . -0.9(18) yes
N3 . Cu1 . N2 . C14 . -173.3(13) yes
O7 . Cu1 . N3 . C16 . 170.7(4) yes
O7 . Cu1 . N3 . C20 . -11.0(6) yes
N1 . Cu1 . N3 . C16 . -19.0(5) yes
N1 . Cu1 . N3 . C20 . 159.3(6) yes
N2 . Cu1 . N3 . C16 . -9.4(18) yes
N2 . Cu1 . N3 . C20 . 168.9(13) yes
C7 . O1 . C1 . O5 . -68.2(5) yes
C7 . O1 . C1 . C2 . 173.3(4) yes
C1 . O1 . C7 . C8 . 155.4(4) yes
C5 . O5 . C1 . O1 . 179.1(4) yes
C5 . O5 . C1 . C2 . -63.4(5) yes
C1 . O5 . C5 . C4 . 65.3(6) yes
C1 . O5 . C5 . C6 . -173.4(4) yes
Cu1 . O7 . N4 . O8 . -0.2(6) yes
Cu1 . O7 . N4 . C21 . 178.7(3) yes
Cu1 . N1 . C9 . C10 . 35.3(4) yes
C15 . N1 . C9 . C10 . 149.8(4) yes
C8 . N1 . C9 . C10 . -86.4(5) yes
Cu1 . N1 . C15 . C16 . -40.7(4) yes
C9 . N1 . C15 . C16 . -156.3(4) yes
C8 . N1 . C15 . C16 . 78.6(5) yes
Cu1 . N1 . C8 . C7 . -41.8(4) yes
C9 . N1 . C8 . C7 . 77.2(6) yes
C15 . N1 . C8 . C7 . -156.9(4) yes
Cu1 . N2 . C10 . C9 . 9.9(4) yes
Cu1 . N2 . C10 . C11 . -170.4(3) yes
C14 . N2 . C10 . C9 . -177.3(4) yes
C14 . N2 . C10 . C11 . 2.5(7) yes
Cu1 . N2 . C14 . C13 . 170.4(3) yes
C10 . N2 . C14 . C13 . -1.6(7) yes
Cu1 . N3 . C16 . C15 . -0.5(5) yes
Cu1 . N3 . C16 . C17 . 179.3(4) yes
C20 . N3 . C16 . C15 . -178.9(5) yes
C20 . N3 . C16 . C17 . 0.9(8) yes
Cu1 . N3 . C20 . C19 . -179.2(3) yes
C16 . N3 . C20 . C19 . -1.0(8) yes
O1 . C1 . C2 . O2 . -71.8(5) yes
O1 . C1 . C2 . C3 . 169.1(4) yes
O5 . C1 . C2 . O2 . 172.1(4) yes
O5 . C1 . C2 . C3 . 53.1(5) yes
O2 . C2 . C3 . O3 . 65.7(5) yes
O2 . C2 . C3 . C4 . -168.7(4) yes
C1 . C2 . C3 . O3 . -173.4(4) yes
C1 . C2 . C3 . C4 . -47.9(6) yes
O3 . C3 . C4 . O4 . -64.6(6) yes
O3 . C3 . C4 . C5 . 175.1(4) yes
C2 . C3 . C4 . O4 . 169.8(4) yes
C2 . C3 . C4 . C5 . 49.5(6) yes
O4 . C4 . C5 . O5 . -175.7(4) yes
O4 . C4 . C5 . C6 . 66.4(5) yes
C3 . C4 . C5 . O5 . -56.6(6) yes
C3 . C4 . C5 . C6 . -174.4(5) yes
O5 . C5 . C6 . O6 . 63.5(5) yes
C4 . C5 . C6 . O6 . -177.1(5) yes
O1 . C7 . C8 . N1 . 61.6(5) yes
N1 . C9 . C10 . N2 . -31.0(5) yes
N1 . C9 . C10 . C11 . 149.2(4) yes
N2 . C10 . C11 . C12 . -1.7(7) yes
C9 . C10 . C11 . C12 . 178.1(5) yes
C10 . C11 . C12 . C13 . -0.0(7) yes
C11 . C12 . C13 . C14 . 0.9(8) yes
C12 . C13 . C14 . N2 . -0.1(8) yes
N1 . C15 . C16 . N3 . 28.8(6) yes
N1 . C15 . C16 . C17 . -151.0(5) yes
N3 . C16 . C17 . C18 . -1.5(8) yes
C15 . C16 . C17 . C18 . 178.3(5) yes
C16 . C17 . C18 . C19 . 2.2(9) yes
C17 . C18 . C19 . C20 . -2.2(9) yes
C18 . C19 . C20 . N3 . 1.6(9) yes
